data_7021687
loop_
_publ_author_name
'Kolay, Siddhartha'
'Wadawale, Amey'
'Das, Dasarathi'
'Kisan, Hemanta K.'
'Sunoj, Raghavan B.'
'Jain, Vimal K.'

_publ_section_title
;
 Cyclopalladation of dimesityl selenide: synthesis, reactivity, structural
 characterization, isolation of an intermediate complex with C-HPd
 intra-molecular interaction and computational studies.
;
_journal_issue 30
_journal_name_full 'Dalton transactions (Cambridge, England : 2003)'
_journal_page_first 10828
_journal_page_last 10837
_journal_paper_doi 10.1039/c3dt50935d
_journal_volume 42
_journal_year 2013
_chemical_formula_sum 'C46 H50 N2 Pd2 Se4'
_chemical_formula_weight 1159.52
_chemical_name_systematic
;
 ?
;
_space_group_IT_number 15
_symmetry_cell_setting monoclinic
_symmetry_space_group_name_Hall '-C 2yc'
_symmetry_space_group_name_H-M 'C 1 2/c 1'
_atom_sites_solution_hydrogens geom
_atom_sites_solution_primary direct
_atom_sites_solution_secondary difmap
_audit_creation_method SHELXL-97
_cell_angle_alpha 90.00
_cell_angle_beta 97.153(5)
_cell_angle_gamma 90.00
_cell_formula_units_Z 4
_cell_length_a 24.997(5)
_cell_length_b 9.941(5)
_cell_length_c 18.149(5)
_cell_measurement_reflns_used 9892
_cell_measurement_temperature 298(2)
_cell_measurement_theta_max 26.76
_cell_measurement_theta_min 2.64
_cell_volume 4475(3)
_computing_cell_refinement 'Bruker SAINT'
_computing_data_collection 'Bruker APEX2'
_computing_data_reduction 'Bruker SAINT'
_computing_molecular_graphics 'ORTEP 3 FOR WINDOWS'
_computing_publication_material 'WINGX 1.70.01'
_computing_structure_refinement 'SHELXL-97 (Sheldrick, 2008)'
_computing_structure_solution 'SHELXS-97 (Sheldrick, 2008)'
_diffrn_ambient_temperature 298(2)
_diffrn_measured_fraction_theta_full 0.997
_diffrn_measured_fraction_theta_max 0.997
_diffrn_measurement_device_type 'Bruker APEX-II CCD'
_diffrn_measurement_method '\f and \w scans'
_diffrn_radiation_monochromator graphite
_diffrn_radiation_source 'fine-focus sealed tube'
_diffrn_radiation_type MoK\a
_diffrn_radiation_wavelength 0.71073
_diffrn_reflns_av_R_equivalents 0.0497
_diffrn_reflns_av_sigmaI/netI 0.0487
_diffrn_reflns_limit_h_max 33
_diffrn_reflns_limit_h_min -32
_diffrn_reflns_limit_k_max 12
_diffrn_reflns_limit_k_min -13
_diffrn_reflns_limit_l_max 23
_diffrn_reflns_limit_l_min -24
_diffrn_reflns_number 35379
_diffrn_reflns_theta_full 28.34
_diffrn_reflns_theta_max 28.34
_diffrn_reflns_theta_min 1.64
_exptl_absorpt_coefficient_mu 4.090
_exptl_absorpt_correction_T_max 0.6852
_exptl_absorpt_correction_T_min 0.4951
_exptl_absorpt_correction_type multi-scan
_exptl_absorpt_process_details 'SADABS 2007/2 (Sheldrick, G.M., 2007)'
_exptl_crystal_colour 'pale yellow'
_exptl_crystal_density_diffrn 1.721
_exptl_crystal_density_method 'not measured'
_exptl_crystal_description block
_exptl_crystal_F_000 2272
_exptl_crystal_size_max 0.20
_exptl_crystal_size_mid 0.15
_exptl_crystal_size_min 0.10
_refine_diff_density_max 0.539
_refine_diff_density_min -0.568
_refine_diff_density_rms 0.202
_refine_ls_extinction_method none
_refine_ls_goodness_of_fit_ref 1.029
_refine_ls_hydrogen_treatment constr
_refine_ls_matrix_type full
_refine_ls_number_parameters 249
_refine_ls_number_reflns 5558
_refine_ls_number_restraints 0
_refine_ls_restrained_S_all 1.029
_refine_ls_R_factor_all 0.0804
_refine_ls_R_factor_gt 0.0336
_refine_ls_shift/su_max 0.001
_refine_ls_shift/su_mean 0.000
_refine_ls_structure_factor_coef Fsqd
_refine_ls_weighting_details 'calc w=1/[\s^2^(Fo^2^)+(0.0511P)^2^+0.0000P] where P=(Fo^2^+2Fc^2^)/3'
_refine_ls_weighting_scheme calc
_refine_ls_wR_factor_gt 0.0759
_refine_ls_wR_factor_ref 0.1013
_reflns_number_gt 3544
_reflns_number_total 5558
_reflns_threshold_expression >2sigma(I)
_cod_data_source_file c3dt50935d.txt
_cod_data_source_block ups1743sk_6_0m
_cod_depositor_comments
;
The following automatic conversions were performed:

'_exptl_absorpt_correction_type' value 'Multi-scan' changed to
'multi-scan' according to
/home/saulius/struct/CIF-dictionaries/cif_core.dic dictionary named
'cif_core.dic' version 2.4.2 from 2011-04-26.

Automatic conversion script
Id: cif_fix_values 1891 2012-01-12 08:04:46Z andrius 
;
_cod_original_sg_symbol_H-M 'C 2/c'
_cod_database_code 7021687

loop_
_symmetry_equiv_pos_as_xyz
'x, y, z'
'-x, y, -z+1/2'
'x+1/2, y+1/2, z'
'-x+1/2, y+1/2, -z+1/2'
'-x, -y, -z'
'x, -y, z-1/2'
'-x+1/2, -y+1/2, -z'
'x+1/2, -y+1/2, z-1/2'

loop_
_atom_site_label
_atom_site_type_symbol
_atom_site_fract_x
_atom_site_fract_y
_atom_site_fract_z
_atom_site_U_iso_or_equiv
_atom_site_adp_type
_atom_site_occupancy
_atom_site_symmetry_multiplicity
_atom_site_calc_flag
_atom_site_refinement_flags
C1 C 0.99913(18) 0.3724(4) 0.1425(2) 0.0557(11) Uani 1 1 d .
C2 C 1.0003(2) 0.4871(6) 0.0998(3) 0.100(2) Uani 1 1 d .
H2 H 1.0278 0.4995 0.0703 0.120 Uiso 1 1 calc R
C3 C 0.9609(3) 0.5824(6) 0.1010(5) 0.136(3) Uani 1 1 d .
H3 H 0.9608 0.6580 0.0708 0.163 Uiso 1 1 calc R
C4 C 0.9223(3) 0.5672(6) 0.1454(4) 0.114(2) Uani 1 1 d .
H4 H 0.8963 0.6332 0.1481 0.137 Uiso 1 1 calc R
C5 C 0.92223(19) 0.4529(4) 0.1865(3) 0.0717(14) Uani 1 1 d .
H5 H 0.8956 0.4425 0.2176 0.086 Uiso 1 1 calc R
C8 C 0.86865(15) -0.0664(4) 0.1313(2) 0.0448(9) Uani 1 1 d .
C7 C 0.86560(16) -0.0813(4) 0.2069(2) 0.0504(10) Uani 1 1 d .
C12 C 0.82619(19) -0.1682(4) 0.2277(3) 0.0616(12) Uani 1 1 d .
H12 H 0.8224 -0.1778 0.2778 0.074 Uiso 1 1 calc R
C11 C 0.79252(19) -0.2405(5) 0.1753(3) 0.0628(12) Uani 1 1 d .
C10 C 0.79980(17) -0.2271(4) 0.1027(3) 0.0580(11) Uani 1 1 d .
H10 H 0.7784 -0.2788 0.0679 0.070 Uiso 1 1 calc R
C9 C 0.83739(15) -0.1407(4) 0.0769(2) 0.0486(10) Uani 1 1 d .
C6 C 0.9049(2) -0.0109(5) 0.2639(2) 0.0659(13) Uani 1 1 d .
H6A H 0.9342 -0.0724 0.2799 0.079 Uiso 1 1 calc R
H6B H 0.8867 0.0093 0.3068 0.079 Uiso 1 1 calc R
C14 C 0.7493(2) -0.3322(6) 0.1983(3) 0.100(2) Uani 1 1 d .
H14A H 0.7145 -0.2972 0.1798 0.151 Uiso 1 1 calc R
H14B H 0.7527 -0.3373 0.2515 0.151 Uiso 1 1 calc R
H14C H 0.7534 -0.4205 0.1783 0.151 Uiso 1 1 calc R
C13 C 0.84411(18) -0.1288(5) -0.0035(2) 0.0682(13) Uani 1 1 d .
H13A H 0.8219 -0.1947 -0.0314 0.102 Uiso 1 1 calc R
H13B H 0.8812 -0.1438 -0.0099 0.102 Uiso 1 1 calc R
H13C H 0.8335 -0.0404 -0.0209 0.102 Uiso 1 1 calc R
C15 C 0.88502(15) 0.1872(3) 0.0402(2) 0.0408(9) Uani 1 1 d .
C16 C 0.90795(16) 0.2107(4) -0.0248(2) 0.0478(10) Uani 1 1 d .
C17 C 0.88473(19) 0.3096(4) -0.0725(2) 0.0601(12) Uani 1 1 d .
H17 H 0.8996 0.3270 -0.1160 0.072 Uiso 1 1 calc R
C18 C 0.84100(19) 0.3824(5) -0.0582(3) 0.0616(12) Uani 1 1 d .
C19 C 0.81872(18) 0.3540(4) 0.0053(3) 0.0589(11) Uani 1 1 d .
H19 H 0.7884 0.4018 0.0150 0.071 Uiso 1 1 calc R
C20 C 0.83965(17) 0.2564(4) 0.0561(2) 0.0503(10) Uani 1 1 d .
C21 C 0.95729(17) 0.1365(5) -0.0443(2) 0.0609(12) Uani 1 1 d .
H21A H 0.9659 0.1673 -0.0915 0.091 Uiso 1 1 calc R
H21B H 0.9500 0.0417 -0.0468 0.091 Uiso 1 1 calc R
H21C H 0.9872 0.1536 -0.0069 0.091 Uiso 1 1 calc R
C22 C 0.8187(2) 0.4951(5) -0.1105(3) 0.0899(17) Uani 1 1 d .
H22A H 0.8427 0.5708 -0.1048 0.135 Uiso 1 1 calc R
H22B H 0.7839 0.5217 -0.0986 0.135 Uiso 1 1 calc R
H22C H 0.8155 0.4637 -0.1609 0.135 Uiso 1 1 calc R
C23 C 0.81242(18) 0.2317(5) 0.1242(3) 0.0652(13) Uani 1 1 d .
H23A H 0.7969 0.1433 0.1218 0.098 Uiso 1 1 calc R
H23B H 0.7846 0.2974 0.1268 0.098 Uiso 1 1 calc R
H23C H 0.8385 0.2386 0.1677 0.098 Uiso 1 1 calc R
N1 N 0.95874(14) 0.3539(3) 0.18433(18) 0.0503(8) Uani 1 1 d .
Se1 Se 1.054219(19) 0.24053(5) 0.14374(2) 0.05892(15) Uani 1 1 d .
Se2 Se 0.923733(15) 0.05773(4) 0.10812(2) 0.04319(12) Uani 1 1 d .
Pd1 Pd 0.937095(11) 0.16340(3) 0.228873(15) 0.04255(11) Uani 1 1 d .

loop_
_atom_site_aniso_label
_atom_site_aniso_U_11
_atom_site_aniso_U_22
_atom_site_aniso_U_33
_atom_site_aniso_U_23
_atom_site_aniso_U_13
_atom_site_aniso_U_12
C1 0.058(3) 0.055(2) 0.049(3) 0.013(2) -0.010(2) -0.014(2)
C2 0.074(4) 0.105(4) 0.118(5) 0.062(4) -0.004(3) -0.021(3)
C3 0.099(6) 0.085(5) 0.209(9) 0.087(5) -0.040(5) -0.019(4)
C4 0.077(5) 0.063(4) 0.194(8) 0.041(4) -0.018(5) 0.007(3)
C5 0.060(3) 0.054(3) 0.096(4) 0.004(3) -0.009(3) 0.007(2)
C8 0.041(2) 0.048(2) 0.045(2) 0.0038(18) 0.0032(18) 0.0023(17)
C7 0.051(3) 0.048(2) 0.049(3) 0.0108(19) -0.004(2) -0.0041(19)
C12 0.066(3) 0.065(3) 0.053(3) 0.016(2) 0.005(2) -0.008(2)
C11 0.058(3) 0.068(3) 0.061(3) 0.018(2) 0.001(2) -0.010(2)
C10 0.046(3) 0.055(3) 0.070(3) -0.002(2) -0.006(2) -0.009(2)
C9 0.041(2) 0.055(2) 0.049(3) -0.003(2) 0.0002(19) -0.0023(19)
C6 0.082(4) 0.065(3) 0.047(3) 0.012(2) -0.004(2) -0.022(3)
C14 0.095(4) 0.115(5) 0.088(4) 0.027(4) -0.002(3) -0.050(4)
C13 0.065(3) 0.081(3) 0.058(3) -0.021(2) 0.003(2) -0.019(3)
C15 0.043(2) 0.043(2) 0.035(2) 0.0033(16) -0.0022(17) -0.0015(17)
C16 0.047(2) 0.057(2) 0.037(2) -0.0020(19) -0.0042(19) -0.0069(19)
C17 0.066(3) 0.072(3) 0.040(2) 0.012(2) -0.005(2) -0.015(2)
C18 0.057(3) 0.057(3) 0.064(3) 0.013(2) -0.019(2) -0.009(2)
C19 0.048(3) 0.059(3) 0.065(3) 0.004(2) -0.009(2) 0.007(2)
C20 0.045(3) 0.057(3) 0.047(2) 0.0012(19) -0.002(2) -0.0021(19)
C21 0.061(3) 0.083(3) 0.039(2) 0.000(2) 0.009(2) -0.004(2)
C22 0.084(4) 0.080(3) 0.096(4) 0.035(3) -0.027(3) -0.007(3)
C23 0.042(3) 0.086(3) 0.069(3) 0.001(3) 0.010(2) 0.011(2)
N1 0.053(2) 0.0425(19) 0.051(2) 0.0048(16) -0.0095(17) -0.0007(16)
Se1 0.0563(3) 0.0805(3) 0.0403(3) 0.0026(2) 0.0074(2) -0.0045(2)
Se2 0.0410(2) 0.0478(2) 0.0395(2) 0.00341(17) 0.00005(18) -0.00124(17)
Pd1 0.0421(2) 0.04840(19) 0.03566(18) 0.00476(13) -0.00125(13) -0.00168(13)

loop_
_atom_type_symbol
_atom_type_description
_atom_type_scat_dispersion_real
_atom_type_scat_dispersion_imag
_atom_type_scat_source
C C 0.0033 0.0016 'International Tables Vol C Tables 4.2.6.8 and 6.1.1.4'
H H 0.0000 0.0000 'International Tables Vol C Tables 4.2.6.8 and 6.1.1.4'
N N 0.0061 0.0033 'International Tables Vol C Tables 4.2.6.8 and 6.1.1.4'
Se Se -0.0929 2.2259 'International Tables Vol C Tables 4.2.6.8 and 6.1.1.4'
Pd Pd -0.9988 1.0072 'International Tables Vol C Tables 4.2.6.8 and 6.1.1.4'

loop_
_geom_angle_atom_site_label_1
_geom_angle_atom_site_label_2
_geom_angle_atom_site_label_3
_geom_angle
_geom_angle_site_symmetry_1
_geom_angle_site_symmetry_3
N1 C1 C2 119.9(5) . .
N1 C1 Se1 119.4(3) . .
C2 C1 Se1 120.7(4) . .
C3 C2 C1 119.8(6) . .
C3 C2 H2 120.1 . .
C1 C2 H2 120.1 . .
C4 C3 C2 120.3(6) . .
C4 C3 H3 119.8 . .
C2 C3 H3 119.8 . .
C3 C4 C5 118.4(6) . .
C3 C4 H4 120.8 . .
C5 C4 H4 120.8 . .
N1 C5 C4 123.2(5) . .
N1 C5 H5 118.4 . .
C4 C5 H5 118.4 . .
C7 C8 C9 123.2(4) . .
C7 C8 Se2 114.2(3) . .
C9 C8 Se2 122.4(3) . .
C8 C7 C12 117.4(4) . .
C8 C7 C6 121.0(4) . .
C12 C7 C6 121.6(4) . .
C11 C12 C7 121.5(4) . .
C11 C12 H12 119.3 . .
C7 C12 H12 119.3 . .
C10 C11 C12 118.0(4) . .
C10 C11 C14 120.9(4) . .
C12 C11 C14 121.1(4) . .
C11 C10 C9 124.2(4) . .
C11 C10 H10 117.9 . .
C9 C10 H10 117.9 . .
C8 C9 C10 115.5(4) . .
C8 C9 C13 122.0(4) . .
C10 C9 C13 122.5(4) . .
C7 C6 Pd1 115.4(3) . .
C7 C6 H6A 108.4 . .
Pd1 C6 H6A 108.4 . .
C7 C6 H6B 108.4 . .
Pd1 C6 H6B 108.4 . .
H6A C6 H6B 107.5 . .
C11 C14 H14A 109.5 . .
C11 C14 H14B 109.5 . .
H14A C14 H14B 109.5 . .
C11 C14 H14C 109.5 . .
H14A C14 H14C 109.5 . .
H14B C14 H14C 109.5 . .
C9 C13 H13A 109.5 . .
C9 C13 H13B 109.5 . .
H13A C13 H13B 109.5 . .
C9 C13 H13C 109.5 . .
H13A C13 H13C 109.5 . .
H13B C13 H13C 109.5 . .
C20 C15 C16 121.7(4) . .
C20 C15 Se2 123.4(3) . .
C16 C15 Se2 114.9(3) . .
C17 C16 C15 117.5(4) . .
C17 C16 C21 119.2(4) . .
C15 C16 C21 123.2(4) . .
C18 C17 C16 122.7(4) . .
C18 C17 H17 118.7 . .
C16 C17 H17 118.7 . .
C17 C18 C19 118.1(4) . .
C17 C18 C22 120.6(5) . .
C19 C18 C22 121.2(5) . .
C18 C19 C20 122.7(4) . .
C18 C19 H19 118.6 . .
C20 C19 H19 118.6 . .
C15 C20 C19 117.2(4) . .
C15 C20 C23 123.7(4) . .
C19 C20 C23 119.1(4) . .
C16 C21 H21A 109.5 . .
C16 C21 H21B 109.5 . .
H21A C21 H21B 109.5 . .
C16 C21 H21C 109.5 . .
H21A C21 H21C 109.5 . .
H21B C21 H21C 109.5 . .
C18 C22 H22A 109.5 . .
C18 C22 H22B 109.5 . .
H22A C22 H22B 109.5 . .
C18 C22 H22C 109.5 . .
H22A C22 H22C 109.5 . .
H22B C22 H22C 109.5 . .
C20 C23 H23A 109.5 . .
C20 C23 H23B 109.5 . .
H23A C23 H23B 109.5 . .
C20 C23 H23C 109.5 . .
H23A C23 H23C 109.5 . .
H23B C23 H23C 109.5 . .
C5 N1 C1 118.3(4) . .
C5 N1 Pd1 115.4(3) . .
C1 N1 Pd1 124.9(3) . .
C1 Se1 Pd1 102.04(13) . 2_755
C8 Se2 C15 104.33(16) . .
C8 Se2 Pd1 95.84(12) . .
C15 Se2 Pd1 106.71(11) . .
C6 Pd1 N1 171.26(16) . .
C6 Pd1 Se2 84.15(13) . .
N1 Pd1 Se2 93.13(9) . .
C6 Pd1 Se1 87.92(12) . 2_755
N1 Pd1 Se1 94.77(9) . 2_755
Se2 Pd1 Se1 172.059(19) . 2_755
C6 Pd1 Pd1 110.18(14) . 2_755
N1 Pd1 Pd1 78.53(9) . 2_755
Se2 Pd1 Pd1 104.033(16) . 2_755
Se1 Pd1 Pd1 78.396(16) 2_755 2_755

loop_
_geom_bond_atom_site_label_1
_geom_bond_atom_site_label_2
_geom_bond_distance
_geom_bond_site_symmetry_2
C1 N1 1.349(5) .
C1 C2 1.381(6) .
C1 Se1 1.900(5) .
C2 C3 1.369(9) .
C2 H2 0.9300 .
C3 C4 1.340(9) .
C3 H3 0.9300 .
C4 C5 1.359(7) .
C4 H4 0.9300 .
C5 N1 1.346(5) .
C5 H5 0.9300 .
C8 C7 1.392(5) .
C8 C9 1.392(5) .
C8 Se2 1.934(4) .
C7 C12 1.397(5) .
C7 C6 1.507(6) .
C12 C11 1.389(6) .
C12 H12 0.9300 .
C11 C10 1.360(6) .
C11 C14 1.511(6) .
C10 C9 1.396(5) .
C10 H10 0.9300 .
C9 C13 1.496(5) .
C6 Pd1 2.045(4) .
C6 H6A 0.9700 .
C6 H6B 0.9700 .
C14 H14A 0.9600 .
C14 H14B 0.9600 .
C14 H14C 0.9600 .
C13 H13A 0.9600 .
C13 H13B 0.9600 .
C13 H13C 0.9600 .
C15 C20 1.387(5) .
C15 C16 1.395(5) .
C15 Se2 1.953(4) .
C16 C17 1.389(6) .
C16 C21 1.516(5) .
C17 C18 1.362(6) .
C17 H17 0.9300 .
C18 C19 1.370(6) .
C18 C22 1.528(6) .
C19 C20 1.394(6) .
C19 H19 0.9300 .
C20 C23 1.505(5) .
C21 H21A 0.9600 .
C21 H21B 0.9600 .
C21 H21C 0.9600 .
C22 H22A 0.9600 .
C22 H22B 0.9600 .
C22 H22C 0.9600 .
C23 H23A 0.9600 .
C23 H23B 0.9600 .
C23 H23C 0.9600 .
N1 Pd1 2.154(3) .
Se1 Pd1 2.4197(8) 2_755
Se2 Pd1 2.4156(8) .
Pd1 Se1 2.4197(8) 2_755
Pd1 Pd1 3.1429(8) 2_755

loop_
_geom_torsion_atom_site_label_1
_geom_torsion_atom_site_label_2
_geom_torsion_atom_site_label_3
_geom_torsion_atom_site_label_4
_geom_torsion
_geom_torsion_site_symmetry_4
N1 C1 C2 C3 1.0(9) .
Se1 C1 C2 C3 -178.5(5) .
C1 C2 C3 C4 2.5(11) .
C2 C3 C4 C5 -2.7(12) .
C3 C4 C5 N1 -0.4(10) .
C9 C8 C7 C12 -5.0(6) .
Se2 C8 C7 C12 179.2(3) .
C9 C8 C7 C6 172.5(4) .
Se2 C8 C7 C6 -3.3(5) .
C8 C7 C12 C11 2.2(6) .
C6 C7 C12 C11 -175.3(4) .
C7 C12 C11 C10 1.6(7) .
C7 C12 C11 C14 -178.9(4) .
C12 C11 C10 C9 -3.0(7) .
C14 C11 C10 C9 177.5(5) .
C7 C8 C9 C10 3.7(6) .
Se2 C8 C9 C10 179.2(3) .
C7 C8 C9 C13 -175.9(4) .
Se2 C8 C9 C13 -0.4(6) .
C11 C10 C9 C8 0.4(6) .
C11 C10 C9 C13 -180.0(4) .
C8 C7 C6 Pd1 26.9(5) .
C12 C7 C6 Pd1 -155.7(3) .
C20 C15 C16 C17 2.1(6) .
Se2 C15 C16 C17 -175.0(3) .
C20 C15 C16 C21 -179.6(4) .
Se2 C15 C16 C21 3.3(5) .
C15 C16 C17 C18 -0.4(6) .
C21 C16 C17 C18 -178.7(4) .
C16 C17 C18 C19 -1.3(7) .
C16 C17 C18 C22 176.8(4) .
C17 C18 C19 C20 1.4(7) .
C22 C18 C19 C20 -176.8(4) .
C16 C15 C20 C19 -2.0(6) .
Se2 C15 C20 C19 174.8(3) .
C16 C15 C20 C23 178.0(4) .
Se2 C15 C20 C23 -5.2(6) .
C18 C19 C20 C15 0.2(7) .
C18 C19 C20 C23 -179.8(4) .
C4 C5 N1 C1 3.8(7) .
C4 C5 N1 Pd1 -163.2(5) .
C2 C1 N1 C5 -4.0(6) .
Se1 C1 N1 C5 175.5(3) .
C2 C1 N1 Pd1 161.7(4) .
Se1 C1 N1 Pd1 -18.8(5) .
N1 C1 Se1 Pd1 -34.9(3) 2_755
C2 C1 Se1 Pd1 144.6(4) 2_755
C7 C8 Se2 C15 -125.0(3) .
C9 C8 Se2 C15 59.1(4) .
C7 C8 Se2 Pd1 -16.1(3) .
C9 C8 Se2 Pd1 168.0(3) .
C20 C15 Se2 C8 53.0(4) .
C16 C15 Se2 C8 -130.0(3) .
C20 C15 Se2 Pd1 -47.8(3) .
C16 C15 Se2 Pd1 129.2(3) .
C7 C6 Pd1 N1 43.2(12) .
C7 C6 Pd1 Se2 -29.1(3) .
C7 C6 Pd1 Se1 151.3(3) 2_755
C7 C6 Pd1 Pd1 -131.9(3) 2_755
C5 N1 Pd1 C6 38.1(11) .
C1 N1 Pd1 C6 -128.0(10) .
C5 N1 Pd1 Se2 109.6(3) .
C1 N1 Pd1 Se2 -56.4(3) .
C5 N1 Pd1 Se1 -69.5(3) 2_755
C1 N1 Pd1 Se1 124.4(3) 2_755
C5 N1 Pd1 Pd1 -146.7(3) 2_755
C1 N1 Pd1 Pd1 47.3(3) 2_755
C8 Se2 Pd1 C6 22.17(18) .
C15 Se2 Pd1 C6 129.06(18) .
C8 Se2 Pd1 N1 -149.49(15) .
C15 Se2 Pd1 N1 -42.61(14) .
C8 Se2 Pd1 Se1 24.64(18) 2_755
C15 Se2 Pd1 Se1 131.52(18) 2_755
C8 Se2 Pd1 Pd1 131.56(11) 2_755
C15 Se2 Pd1 Pd1 -121.56(11) 2_755
